data_7011223
loop_
_publ_author_name
'Nayan K. Solanki'
'Michael A. Leech'
'Eric J. L. McInnes'
'Frank E. Mabbs'
'Judith A. K. Howard'
'Colin A. Kilner'
'Jeremy M. Rawson'
'Malcolm A. Halcrow'

_publ_section_title
;
 A crystallographic and EPR study of the fluxional Cu(II) ion in
 [CuL2][BF4]2 (L = 2,6-dipyrazol-1-ylpyridine)
;
_journal_issue 7
_journal_name_full 'J. Chem. Soc., Dalton Trans.'
_journal_page_first 1295
_journal_page_last 1301
_journal_paper_doi 10.1039/b109201b
_journal_year 2002
_chemical_formula_moiety 'C22 H18 Cu N10, 2[B F4]'
_chemical_formula_sum 'C22 H18 B2 Cu F8 N10'
_chemical_formula_weight 659.62
_chemical_name_systematic
; 
Bis-[2,6-di-(pyrazol-1-yl)pyridine]copper(II) ditetrafluoroborate 
;
_space_group_IT_number 4
_symmetry_cell_setting monoclinic
_symmetry_space_group_name_Hall 'P 2yb'
_symmetry_space_group_name_H-M 'P 1 21 1'
_atom_sites_solution_hydrogens geom
_atom_sites_solution_primary direct
_atom_sites_solution_secondary difmap
_audit_creation_method SHELXL-97
_cell_angle_alpha 90.00
_cell_angle_beta 97.1470(10)
_cell_angle_gamma 90.00
_cell_formula_units_Z 2
_cell_length_a 8.4158(4)
_cell_length_b 8.4834(4)
_cell_length_c 18.6853(8)
_cell_measurement_reflns_used 992
_cell_measurement_temperature 100(2)
_cell_volume 1323.66(11)
_computing_cell_refinement 'Bruker SMART'
_computing_data_collection 'Bruker SMART'
_computing_data_reduction 'Bruker SAINT'
_computing_molecular_graphics 'SHELXL-97 (Sheldrick, 1997)'
_computing_publication_material 'SHELXL-97 (Sheldrick, 1997)'
_computing_structure_refinement 'SHELXL-97 (Sheldrick, 1997)'
_computing_structure_solution 'SHELXS-97 (Sheldrick, 1990)'
_diffrn_ambient_temperature 100(2)
_diffrn_measured_fraction_theta_full 0.942
_diffrn_measured_fraction_theta_max 0.942
_diffrn_measurement_device_type 'Bruker SMART-CCD'
_diffrn_measurement_method \w-scan
_diffrn_radiation_monochromator graphite
_diffrn_radiation_source 'fine-focus sealed tube'
_diffrn_radiation_type MoK\a
_diffrn_radiation_wavelength 0.71073
_diffrn_reflns_av_R_equivalents 0.0173
_diffrn_reflns_av_sigmaI/netI 0.0163
_diffrn_reflns_limit_h_max 11
_diffrn_reflns_limit_h_min -11
_diffrn_reflns_limit_k_max 11
_diffrn_reflns_limit_k_min -12
_diffrn_reflns_limit_l_max 26
_diffrn_reflns_limit_l_min -25
_diffrn_reflns_number 16352
_diffrn_reflns_theta_full 30.47
_diffrn_reflns_theta_max 30.47
_diffrn_reflns_theta_min 1.10
_exptl_absorpt_coefficient_mu 0.916
_exptl_absorpt_correction_T_max 0.872
_exptl_absorpt_correction_T_min 0.767
_exptl_absorpt_correction_type multi-scan
_exptl_absorpt_process_details 'SADABS (Sheldrick, 1996)'
_exptl_crystal_colour green
_exptl_crystal_density_diffrn 1.655
_exptl_crystal_density_method 'not measured'
_exptl_crystal_description block
_exptl_crystal_F_000 662
_exptl_crystal_size_max 0.45
_exptl_crystal_size_mid 0.24
_exptl_crystal_size_min 0.22
_refine_diff_density_max 0.243
_refine_diff_density_min -0.397
_refine_diff_density_rms 0.042
_refine_ls_abs_structure_details 'Flack H D (1983), Acta Cryst. A39, 876-881'
_refine_ls_abs_structure_Flack 0.553(5)
_refine_ls_extinction_method none
_refine_ls_goodness_of_fit_ref 1.065
_refine_ls_hydrogen_treatment constr
_refine_ls_matrix_type full
_refine_ls_number_parameters 417
_refine_ls_number_reflns 6955
_refine_ls_number_restraints 1
_refine_ls_restrained_S_all 1.065
_refine_ls_R_factor_all 0.0228
_refine_ls_R_factor_gt 0.0217
_refine_ls_shift/su_max 0.002
_refine_ls_shift/su_mean 0.000
_refine_ls_structure_factor_coef Fsqd
_refine_ls_weighting_details 'calc w=1/[\s^2^(Fo^2^)+(0.0324P)^2^+0.2972P] where P=(Fo^2^+2Fc^2^)/3'
_refine_ls_weighting_scheme calc
_refine_ls_wR_factor_gt 0.0577
_refine_ls_wR_factor_ref 0.0583
_reflns_number_gt 6765
_reflns_number_total 6955
_reflns_threshold_expression >2sigma(I)
_cod_data_source_file b109201b.txt
_cod_data_source_block 99mal4m
_cod_depositor_comments
;
The following automatic conversions were performed:
'_symmetry_cell_setting' value 'Monoclinic' changed to 'monoclinic'
according to '/home/saulius/struct/CIF-dictionaries/cif_core.dic'
dictionary named 'cif_core.dic' version 2.4.1 from 2010-06-29.

Automatic conversion script
Id: cif_fix_enum 1527 2010-12-29 10:47:43Z saulius 
;
_cod_original_sg_symbol_H-M 'P 21'
_cod_database_code 7011223

loop_
_symmetry_equiv_pos_as_xyz
'x, y, z'
'-x, y+1/2, -z'

loop_
_atom_site_label
_atom_site_type_symbol
_atom_site_fract_x
_atom_site_fract_y
_atom_site_fract_z
_atom_site_U_iso_or_equiv
_atom_site_adp_type
_atom_site_occupancy
_atom_site_symmetry_multiplicity
_atom_site_calc_flag
_atom_site_refinement_flags
_atom_site_disorder_assembly
_atom_site_disorder_group
Cu1 Cu 0.225832(18) 0.70966(2) 0.244109(8) 0.01842(4) Uani 1 1 d . . .
N1 N 0.33152(15) 0.93710(17) 0.28825(6) 0.0217(2) Uani 1 1 d . . .
N2 N 0.33943(15) 0.93676(15) 0.36186(6) 0.0188(2) Uani 1 1 d . . .
N3 N 0.22873(13) 0.68818(15) 0.35140(6) 0.0177(2) Uani 1 1 d . . .
N4 N 0.12420(14) 0.43951(15) 0.32863(6) 0.0183(2) Uani 1 1 d . . .
N5 N 0.13860(15) 0.46685(16) 0.25790(6) 0.0206(2) Uani 1 1 d . . .
N6 N 0.45221(16) 0.61947(16) 0.22675(6) 0.0219(2) Uani 1 1 d . . .
N7 N 0.46457(14) 0.60519(15) 0.15463(6) 0.0179(2) Uani 1 1 d . . .
N8 N 0.21617(12) 0.71724(19) 0.13803(5) 0.01733(19) Uani 1 1 d . . .
N9 N -0.03508(14) 0.81773(15) 0.13836(6) 0.0178(2) Uani 1 1 d . . .
N10 N -0.00878(15) 0.79882(15) 0.21155(6) 0.0196(2) Uani 1 1 d . . .
C1 C 0.40155(19) 1.0705(2) 0.27257(8) 0.0257(3) Uani 1 1 d . . .
H1 H 0.4136 1.1030 0.2260 0.031 Uiso 1 1 calc R . .
C2 C 0.4555(2) 1.1570(2) 0.33543(9) 0.0280(3) Uani 1 1 d . . .
H2 H 0.5082 1.2536 0.3384 0.034 Uiso 1 1 calc R . .
C3 C 0.41340(19) 1.06760(19) 0.39105(8) 0.0239(3) Uani 1 1 d . . .
H3 H 0.4321 1.0922 0.4399 0.029 Uiso 1 1 calc R . .
C4 C 0.28245(16) 0.80502(17) 0.39617(7) 0.0182(3) Uani 1 1 d . . .
C5 C 0.28390(18) 0.79643(19) 0.47025(8) 0.0225(3) Uani 1 1 d . . .
H5 H 0.3199 0.8800 0.5002 0.027 Uiso 1 1 calc R . .
C6 C 0.22921(19) 0.6575(2) 0.49780(8) 0.0232(3) Uani 1 1 d . . .
H6 H 0.2281 0.6475 0.5473 0.028 Uiso 1 1 calc R . .
C7 C 0.17618(18) 0.53336(19) 0.45290(8) 0.0223(3) Uani 1 1 d . . .
H7 H 0.1415 0.4392 0.4712 0.027 Uiso 1 1 calc R . .
C8 C 0.17701(16) 0.55564(17) 0.37970(7) 0.0184(2) Uani 1 1 d . . .
C9 C 0.06122(19) 0.29418(18) 0.33791(9) 0.0253(3) Uani 1 1 d . . .
H9 H 0.0399 0.2498 0.3812 0.030 Uiso 1 1 calc R . .
C10 C 0.03538(19) 0.2262(2) 0.27124(9) 0.0292(3) Uani 1 1 d . . .
H10 H -0.0069 0.1268 0.2599 0.035 Uiso 1 1 calc R . .
C11 C 0.08562(18) 0.3371(2) 0.22359(9) 0.0254(3) Uani 1 1 d . . .
H11 H 0.0823 0.3218 0.1741 0.030 Uiso 1 1 calc R . .
C12 C 0.5777(2) 0.5456(2) 0.25995(9) 0.0293(3) Uani 1 1 d . . .
H12 H 0.6005 0.5365 0.3098 0.035 Uiso 1 1 calc R . .
C13 C 0.6725(2) 0.4823(2) 0.21049(11) 0.0332(4) Uani 1 1 d . . .
H13 H 0.7671 0.4255 0.2208 0.040 Uiso 1 1 calc R . .
C14 C 0.59660(19) 0.5216(2) 0.14358(9) 0.0266(3) Uani 1 1 d . . .
H14 H 0.6294 0.4959 0.0993 0.032 Uiso 1 1 calc R . .
C15 C 0.34010(17) 0.66611(16) 0.10601(7) 0.0175(3) Uani 1 1 d . . .
C16 C 0.34204(19) 0.67231(17) 0.03203(8) 0.0221(3) Uani 1 1 d . . .
H16 H 0.4302 0.6383 0.0107 0.027 Uiso 1 1 calc R . .
C17 C 0.20657(19) 0.73157(19) -0.00869(7) 0.0232(3) Uani 1 1 d . . .
H17 H 0.2037 0.7376 -0.0585 0.028 Uiso 1 1 calc R . .
C18 C 0.07429(18) 0.78239(18) 0.02313(8) 0.0217(3) Uani 1 1 d . . .
H18 H -0.0175 0.8207 -0.0042 0.026 Uiso 1 1 calc R . .
C19 C 0.08670(17) 0.77277(17) 0.09762(8) 0.0181(2) Uani 1 1 d . . .
C20 C -0.18351(17) 0.87720(18) 0.11727(8) 0.0222(3) Uani 1 1 d . . .
H20 H -0.2278 0.8994 0.0702 0.027 Uiso 1 1 calc R . .
C21 C -0.25532(18) 0.89822(19) 0.17815(9) 0.0254(3) Uani 1 1 d . . .
H21 H -0.3572 0.9382 0.1812 0.030 Uiso 1 1 calc R . .
C22 C -0.14239(19) 0.84656(18) 0.23554(8) 0.0228(3) Uani 1 1 d . . .
H22 H -0.1595 0.8461 0.2838 0.027 Uiso 1 1 calc R . .
B1 B 0.2960(2) 0.1594(2) 0.07011(9) 0.0245(3) Uani 1 1 d . . .
F1 F 0.44628(15) 0.1123(2) 0.10064(6) 0.0537(4) Uani 1 1 d . . .
F2 F 0.28480(15) 0.32264(13) 0.06953(6) 0.0347(2) Uani 1 1 d . . .
F3 F 0.26855(14) 0.10528(13) -0.00134(5) 0.0331(2) Uani 1 1 d . . .
F4 F 0.17954(14) 0.09858(12) 0.10902(5) 0.0327(2) Uani 1 1 d . . .
B2 B 0.7722(3) 0.6637(2) 0.43352(10) 0.0310(4) Uani 1 1 d . . .
F5 F 0.84722(14) 0.65744(14) 0.50464(5) 0.0343(2) Uani 1 1 d . . .
F6 F 0.8175(7) 0.5225(7) 0.4000(3) 0.0295(9) Uani 0.55(3) 1 d P A 1
F7 F 0.6167(11) 0.6662(13) 0.4348(5) 0.0367(15) Uani 0.55(3) 1 d P A 1
F8 F 0.8359(11) 0.7897(10) 0.4049(2) 0.0434(15) Uani 0.55(3) 1 d P A 1
F9 F 0.758(3) 0.8238(9) 0.4019(3) 0.067(4) Uani 0.45(3) 1 d P A 2
F10 F 0.8361(9) 0.573(2) 0.3854(7) 0.050(3) Uani 0.45(3) 1 d P A 2
F11 F 0.6027(12) 0.6162(18) 0.4321(6) 0.0375(19) Uani 0.45(3) 1 d P A 2

loop_
_atom_site_aniso_label
_atom_site_aniso_U_11
_atom_site_aniso_U_22
_atom_site_aniso_U_33
_atom_site_aniso_U_23
_atom_site_aniso_U_13
_atom_site_aniso_U_12
Cu1 0.01515(7) 0.01872(7) 0.02158(7) -0.00293(7) 0.00304(5) 0.00057(8)
N1 0.0205(6) 0.0291(7) 0.0152(5) -0.0019(5) 0.0011(4) 0.0033(5)
N2 0.0184(5) 0.0217(6) 0.0159(5) -0.0028(4) 0.0007(4) -0.0008(5)
N3 0.0144(4) 0.0185(7) 0.0203(5) -0.0026(5) 0.0029(4) 0.0011(4)
N4 0.0183(5) 0.0175(5) 0.0194(5) 0.0003(4) 0.0035(4) 0.0003(4)
N5 0.0196(5) 0.0245(6) 0.0184(5) 0.0001(5) 0.0053(4) 0.0022(5)
N6 0.0245(6) 0.0247(6) 0.0166(5) -0.0005(4) 0.0027(4) -0.0035(5)
N7 0.0163(5) 0.0199(5) 0.0178(5) -0.0009(4) 0.0039(4) -0.0001(4)
N8 0.0165(4) 0.0175(5) 0.0179(4) 0.0002(6) 0.0018(4) -0.0009(6)
N9 0.0165(5) 0.0183(5) 0.0182(5) 0.0009(4) 0.0004(4) 0.0008(4)
N10 0.0219(6) 0.0188(6) 0.0174(5) -0.0002(4) -0.0002(4) -0.0012(4)
C1 0.0222(7) 0.0334(8) 0.0221(7) 0.0052(6) 0.0052(5) 0.0044(6)
C2 0.0251(7) 0.0278(7) 0.0315(8) 0.0031(6) 0.0056(6) -0.0045(6)
C3 0.0234(7) 0.0257(7) 0.0226(6) -0.0035(6) 0.0033(5) -0.0052(6)
C4 0.0141(6) 0.0199(6) 0.0206(6) -0.0013(5) 0.0019(5) 0.0009(5)
C5 0.0205(6) 0.0262(7) 0.0202(6) -0.0041(5) 0.0007(5) -0.0002(6)
C6 0.0212(7) 0.0310(7) 0.0173(6) 0.0001(5) 0.0021(5) 0.0034(5)
C7 0.0210(7) 0.0253(7) 0.0211(6) 0.0035(5) 0.0042(5) 0.0017(6)
C8 0.0153(6) 0.0201(6) 0.0198(6) -0.0013(5) 0.0026(5) 0.0019(5)
C9 0.0241(7) 0.0200(7) 0.0314(7) 0.0037(6) 0.0018(6) -0.0024(6)
C10 0.0265(7) 0.0177(8) 0.0417(8) -0.0055(7) -0.0026(6) 0.0008(7)
C11 0.0207(7) 0.0282(8) 0.0263(7) -0.0086(6) -0.0006(6) 0.0062(6)
C12 0.0282(8) 0.0290(8) 0.0284(7) 0.0072(6) -0.0054(6) -0.0078(6)
C13 0.0196(7) 0.0309(9) 0.0482(10) 0.0126(8) 0.0006(7) 0.0028(6)
C14 0.0205(7) 0.0267(8) 0.0344(8) 0.0027(6) 0.0099(6) 0.0048(6)
C15 0.0161(6) 0.0163(6) 0.0201(6) -0.0007(4) 0.0028(5) -0.0009(4)
C16 0.0245(7) 0.0225(7) 0.0204(6) -0.0011(5) 0.0072(5) -0.0031(5)
C17 0.0299(7) 0.0220(8) 0.0180(5) 0.0002(5) 0.0040(5) -0.0029(6)
C18 0.0212(6) 0.0234(7) 0.0193(6) 0.0021(5) -0.0021(5) -0.0017(6)
C19 0.0170(6) 0.0160(6) 0.0213(6) 0.0010(5) 0.0020(5) -0.0012(5)
C20 0.0188(6) 0.0204(7) 0.0262(7) 0.0026(5) -0.0027(5) 0.0020(5)
C21 0.0207(7) 0.0224(7) 0.0335(8) -0.0022(6) 0.0051(6) 0.0016(6)
C22 0.0255(7) 0.0195(7) 0.0240(7) -0.0022(5) 0.0054(6) -0.0032(6)
B1 0.0288(9) 0.0242(8) 0.0215(7) 0.0037(6) 0.0076(6) 0.0018(7)
F1 0.0381(6) 0.0937(11) 0.0307(5) 0.0213(6) 0.0102(5) 0.0307(7)
F2 0.0444(6) 0.0232(5) 0.0346(5) 0.0020(4) -0.0032(4) -0.0106(5)
F3 0.0450(6) 0.0337(5) 0.0225(4) -0.0004(4) 0.0116(4) 0.0011(5)
F4 0.0450(6) 0.0264(5) 0.0303(5) -0.0047(4) 0.0197(4) -0.0091(4)
B2 0.0376(10) 0.0339(10) 0.0233(8) -0.0065(7) 0.0111(7) -0.0031(8)
F5 0.0386(6) 0.0388(6) 0.0262(4) -0.0107(4) 0.0066(4) -0.0060(4)
F6 0.0246(14) 0.040(2) 0.0237(14) -0.0095(12) 0.0008(10) 0.0054(11)
F7 0.0225(19) 0.055(4) 0.0335(14) -0.003(2) 0.0059(12) 0.013(2)
F8 0.067(3) 0.037(2) 0.0261(12) 0.0108(11) 0.0044(14) -0.0067(19)
F9 0.135(11) 0.035(2) 0.0281(15) 0.0107(14) -0.002(3) -0.008(4)
F10 0.0198(17) 0.093(7) 0.035(3) -0.035(4) -0.0017(17) 0.013(3)
F11 0.0216(17) 0.061(5) 0.030(2) 0.017(3) 0.0035(15) 0.003(3)

loop_
_atom_type_symbol
_atom_type_description
_atom_type_scat_dispersion_real
_atom_type_scat_dispersion_imag
_atom_type_scat_source
C C 0.0033 0.0016 'International Tables Vol C Tables 4.2.6.8 and 6.1.1.4'
H H 0.0000 0.0000 'International Tables Vol C Tables 4.2.6.8 and 6.1.1.4'
B B 0.0013 0.0007 'International Tables Vol C Tables 4.2.6.8 and 6.1.1.4'
N N 0.0061 0.0033 'International Tables Vol C Tables 4.2.6.8 and 6.1.1.4'
F F 0.0171 0.0103 'International Tables Vol C Tables 4.2.6.8 and 6.1.1.4'
Cu Cu 0.3201 1.2651 'International Tables Vol C Tables 4.2.6.8 and 6.1.1.4'

loop_
_geom_angle_atom_site_label_1
_geom_angle_atom_site_label_2
_geom_angle_atom_site_label_3
_geom_angle
_geom_angle_site_symmetry_1
_geom_angle_site_symmetry_3
_geom_angle_publ_flag
N8 Cu1 N3 176.28(6) . . ?
N8 Cu1 N6 77.48(5) . . ?
N3 Cu1 N6 102.75(5) . . ?
N8 Cu1 N10 77.35(5) . . ?
N3 Cu1 N10 102.28(5) . . ?
N6 Cu1 N10 154.80(5) . . ?
N8 Cu1 N5 100.04(5) . . ?
N3 Cu1 N5 76.26(5) . . ?
N6 Cu1 N5 89.96(5) . . ?
N10 Cu1 N5 93.13(5) . . ?
N8 Cu1 N1 107.85(5) . . ?
N3 Cu1 N1 75.86(5) . . ?
N6 Cu1 N1 92.53(5) . . ?
N10 Cu1 N1 96.36(5) . . ?
N5 Cu1 N1 151.87(5) . . ?
C1 N1 N2 104.86(13) . . ?
C1 N1 Cu1 145.25(10) . . ?
N2 N1 Cu1 109.62(10) . . ?
C3 N2 N1 111.44(13) . . ?
C3 N2 C4 129.46(12) . . ?
N1 N2 C4 118.98(12) . . ?
C8 N3 C4 118.44(12) . . ?
C8 N3 Cu1 120.40(10) . . ?
C4 N3 Cu1 121.15(10) . . ?
C9 N4 N5 111.15(13) . . ?
C9 N4 C8 130.08(13) . . ?
N5 N4 C8 118.75(12) . . ?
C11 N5 N4 105.27(13) . . ?
C11 N5 Cu1 144.57(11) . . ?
N4 N5 Cu1 110.03(9) . . ?
C12 N6 N7 105.49(13) . . ?
C12 N6 Cu1 141.79(11) . . ?
N7 N6 Cu1 111.28(9) . . ?
C14 N7 N6 111.11(12) . . ?
C14 N7 C15 131.06(13) . . ?
N6 N7 C15 117.67(11) . . ?
C19 N8 C15 119.30(11) . . ?
C19 N8 Cu1 120.60(9) . . ?
C15 N8 Cu1 120.09(9) . . ?
C20 N9 N10 111.22(12) . . ?
C20 N9 C19 130.58(13) . . ?
N10 N9 C19 118.19(12) . . ?
C22 N10 N9 105.30(12) . . ?
C22 N10 Cu1 143.83(10) . . ?
N9 N10 Cu1 110.86(9) . . ?
N1 C1 C2 111.47(14) . . ?
C3 C2 C1 104.89(15) . . ?
N2 C3 C2 107.33(14) . . ?
N3 C4 C5 123.09(14) . . ?
N3 C4 N2 114.36(12) . . ?
C5 C4 N2 122.55(13) . . ?
C4 C5 C6 116.97(14) . . ?
C7 C6 C5 121.18(13) . . ?
C8 C7 C6 117.06(14) . . ?
N3 C8 C7 123.24(14) . . ?
N3 C8 N4 114.32(12) . . ?
C7 C8 N4 122.44(14) . . ?
N4 C9 C10 106.65(14) . . ?
C9 C10 C11 105.71(15) . . ?
N5 C11 C10 111.22(14) . . ?
N6 C12 C13 111.16(15) . . ?
C14 C13 C12 105.64(15) . . ?
N7 C14 C13 106.59(14) . . ?
N8 C15 C16 122.73(13) . . ?
N8 C15 N7 113.10(12) . . ?
C16 C15 N7 124.17(13) . . ?
C17 C16 C15 116.81(13) . . ?
C16 C17 C18 121.65(13) . . ?
C19 C18 C17 116.49(13) . . ?
N8 C19 C18 122.99(13) . . ?
N8 C19 N9 112.94(12) . . ?
C18 C19 N9 124.07(13) . . ?
N9 C20 C21 107.05(13) . . ?
C20 C21 C22 105.46(13) . . ?
N10 C22 C21 110.96(13) . . ?
F1 B1 F2 110.50(17) . . ?
F1 B1 F4 110.23(14) . . ?
F2 B1 F4 108.82(15) . . ?
F1 B1 F3 109.41(14) . . ?
F2 B1 F3 108.42(14) . . ?
F4 B1 F3 109.42(15) . . ?
F7 B2 F8 116.5(4) . . ?
F7 B2 F5 108.5(4) . . ?
F8 B2 F5 104.7(3) . . ?
F10 B2 F5 116.3(5) . . ?
F7 B2 F6 110.1(4) . . ?
F8 B2 F6 110.7(2) . . ?
F5 B2 F6 105.7(3) . . ?
F10 B2 F11 107.4(5) . . ?
F5 B2 F11 109.1(5) . . ?
F10 B2 F9 106.0(5) . . ?
F5 B2 F9 114.7(4) . . ?
F11 B2 F9 102.2(7) . . ?

loop_
_geom_bond_atom_site_label_1
_geom_bond_atom_site_label_2
_geom_bond_distance
_geom_bond_site_symmetry_2
_geom_bond_publ_flag
Cu1 N8 1.9747(10) . ?
Cu1 N3 2.0101(11) . ?
Cu1 N6 2.1152(14) . ?
Cu1 N10 2.1311(13) . ?
Cu1 N5 2.2126(14) . ?
Cu1 N1 2.2387(14) . ?
N1 C1 1.325(2) . ?
N1 N2 1.3688(16) . ?
N2 C3 1.354(2) . ?
N2 C4 1.4023(19) . ?
N3 C8 1.3382(19) . ?
N3 C4 1.3389(19) . ?
N4 C9 1.3615(19) . ?
N4 N5 1.3620(16) . ?
N4 C8 1.4047(18) . ?
N5 C11 1.323(2) . ?
N6 C12 1.315(2) . ?
N6 N7 1.3699(16) . ?
N7 C14 1.3554(19) . ?
N7 C15 1.3974(18) . ?
N8 C19 1.3322(18) . ?
N8 C15 1.3376(17) . ?
N9 C20 1.3593(18) . ?
N9 N10 1.3675(16) . ?
N9 C19 1.4033(18) . ?
N10 C22 1.325(2) . ?
C1 C2 1.411(2) . ?
C2 C3 1.368(2) . ?
C4 C5 1.385(2) . ?
C5 C6 1.388(2) . ?
C6 C7 1.385(2) . ?
C7 C8 1.3816(19) . ?
C9 C10 1.365(2) . ?
C10 C11 1.396(3) . ?
C12 C13 1.401(3) . ?
C13 C14 1.372(2) . ?
C15 C16 1.3855(19) . ?
C16 C17 1.384(2) . ?
C17 C18 1.394(2) . ?
C18 C19 1.3851(19) . ?
C20 C21 1.365(2) . ?
C21 C22 1.411(2) . ?
F1 B1 1.380(2) . ?
F2 B1 1.388(2) . ?
F3 B1 1.404(2) . ?
F4 B1 1.390(2) . ?
F8 B2 1.337(5) . ?
F6 B2 1.426(5) . ?
F7 B2 1.312(10) . ?
F10 B2 1.344(6) . ?
F9 B2 1.480(8) . ?
F11 B2 1.479(11) . ?
F5 B2 1.400(2) . ?
